data_7715413
loop_
_publ_author_name
'Xue, Tianjiao'
'Ding, You-Song'
'Zheng, Zhiping'

_publ_section_title
;
 A tetravalent praseodymium complex with field-induced slow magnetic
 relaxation.
;
_journal_issue 13
_journal_name_full 'Dalton transactions (Cambridge, England : 2003)'
_journal_page_first 5779
_journal_page_last 5783
_journal_paper_doi 10.1039/d4dt00052h
_journal_volume 53
_journal_year 2024
_chemical_formula_moiety 'C66 H69 O6 Pr Si3, C4 H8 O'
_chemical_formula_sum 'C70 H77 O7 Pr Si3'
_chemical_formula_weight 1255.49
_space_group_crystal_system monoclinic
_space_group_IT_number 4
_space_group_name_Hall 'P 2yb'
_space_group_name_H-M_alt 'P 1 21 1'
_atom_sites_solution_hydrogens geom
_atom_sites_solution_primary direct
_audit_creation_date 2024-01-02
_audit_creation_method
;
Olex2 1.5
(compiled 2023.08.24 svn.re1ec1418 for OlexSys, GUI svn.r6817)
;
_audit_update_record
;
2024-01-05 deposited with the CCDC.	2024-03-06 downloaded from the CCDC.
;
_cell_angle_alpha 90
_cell_angle_beta 115.0839(13)
_cell_angle_gamma 90
_cell_formula_units_Z 2
_cell_length_a 14.6493(5)
_cell_length_b 16.2996(5)
_cell_length_c 14.6770(5)
_cell_measurement_reflns_used 9569
_cell_measurement_temperature 100.01
_cell_measurement_theta_max 27.50
_cell_measurement_theta_min 2.59
_cell_volume 3174.02(18)
_computing_cell_refinement 'SAINT V8.38A (Bruker, 2018)'
_computing_data_reduction 'SAINT V8.38A (Bruker, 2018)'
_computing_molecular_graphics 'Olex2 1.5 (Dolomanov et al., 2009)'
_computing_publication_material 'Olex2 1.5 (Dolomanov et al., 2009)'
_computing_structure_refinement 'XL  (Sheldrick, 2008)'
_computing_structure_solution 'XS  (Sheldrick, 2008)'
_diffrn_ambient_temperature 100.01
_diffrn_measured_fraction_theta_full 0.999
_diffrn_measured_fraction_theta_max 0.999
_diffrn_measurement_device_type 'Bruker APEX-II CCD'
_diffrn_measurement_method '\f and \w scans'
_diffrn_radiation_type MoK\a
_diffrn_radiation_wavelength 0.71073
_diffrn_reflns_av_R_equivalents 0.0571
_diffrn_reflns_av_unetI/netI 0.0787
_diffrn_reflns_Laue_measured_fraction_full 0.999
_diffrn_reflns_Laue_measured_fraction_max 0.999
_diffrn_reflns_limit_h_max 19
_diffrn_reflns_limit_h_min -19
_diffrn_reflns_limit_k_max 20
_diffrn_reflns_limit_k_min -21
_diffrn_reflns_limit_l_max 19
_diffrn_reflns_limit_l_min -19
_diffrn_reflns_number 35982
_diffrn_reflns_point_group_measured_fraction_full 0.971
_diffrn_reflns_point_group_measured_fraction_max 0.964
_diffrn_reflns_theta_full 25.242
_diffrn_reflns_theta_max 27.519
_diffrn_reflns_theta_min 2.499
_diffrn_source_current 1.4
_diffrn_source_power 0.07
_diffrn_source_voltage 50.0
_diffrn_standards_number 0
_exptl_absorpt_coefficient_mu 0.877
_exptl_absorpt_correction_T_max 0.0949
_exptl_absorpt_correction_T_min 0.0572
_exptl_absorpt_correction_type none
_exptl_absorpt_process_details
;
SADABS-2016/2 (Bruker,2016/2) was used for absorption correction.
wR2(int) was 0.1443 before and 0.0844 after correction.
The Ratio of minimum to maximum transmission is 0.6027.
The \l/2 correction factor is Not present.
;
_exptl_crystal_colour 'clear light green'
_exptl_crystal_colour_lustre clear
_exptl_crystal_colour_modifier light
_exptl_crystal_colour_primary green
_exptl_crystal_density_diffrn 1.314
_exptl_crystal_description block
_exptl_crystal_F_000 1308
_exptl_crystal_size_max 0.05
_exptl_crystal_size_mid 0.05
_exptl_crystal_size_min 0.05
_refine_diff_density_max 1.482
_refine_diff_density_min -1.434
_refine_diff_density_rms 0.091
_refine_ls_abs_structure_details
;
 Flack x determined using 5182 quotients [(I+)-(I-)]/[(I+)+(I-)]
 (Parsons, Flack and Wagner, Acta Cryst. B69 (2013) 249-259).
;
_refine_ls_abs_structure_Flack 0.012(7)
_refine_ls_extinction_method none
_refine_ls_goodness_of_fit_ref 1.040
_refine_ls_hydrogen_treatment constr
_refine_ls_matrix_type full
_refine_ls_number_parameters 706
_refine_ls_number_reflns 14102
_refine_ls_number_restraints 38
_refine_ls_restrained_S_all 1.051
_refine_ls_R_factor_all 0.0533
_refine_ls_R_factor_gt 0.0447
_refine_ls_shift/su_max 0.001
_refine_ls_shift/su_mean 0.000
_refine_ls_structure_factor_coef Fsqd
_refine_ls_weighting_details 'w=1/[\s^2^(Fo^2^)+(0.0389P)^2^+2.2198P] where P=(Fo^2^+2Fc^2^)/3'
_refine_ls_weighting_scheme calc
_refine_ls_wR_factor_gt 0.1052
_refine_ls_wR_factor_ref 0.1111
_reflns_Friedel_coverage 0.864
_reflns_Friedel_fraction_full 0.942
_reflns_Friedel_fraction_max 0.927
_reflns_number_gt 12511
_reflns_number_total 14102
_reflns_threshold_expression 'I > 2\s(I)'
_cod_data_source_file d4dt00052h2.cif
_cod_data_source_block 20230110_prph3_0m
_cod_depositor_comments 'Adding full bibliography for 7715412--7715414.cif.'
_cod_database_code 7715413
_shelx_shelxl_version_number 2018/3
_shelx_space_group_comment
;
The symmetry employed for this shelxl refinement is uniquely defined
by the following loop, which should always be used as a source of
symmetry information in preference to the above space-group names.
They are only intended as comments.
;
_shelx_estimated_absorpt_t_max 0.957
_shelx_estimated_absorpt_t_min 0.957
_olex2_refinement_description
;
1. Fixed Uiso
 At 1.2 times of:
  All C(H) groups, All C(H,H) groups
2. Rigid bond restraints
 C32, O5
 with sigma for 1-2 distances of 0.01 and sigma for 1-3 distances of 0.01
3. Uiso/Uaniso restraints and constraints
Uanis(C26) \\sim Ueq, Uanis(C58) \\sim Ueq, Uanis(C39) \\sim Ueq, Uanis(C41)
\\sim Ueq, Uanis(C29) \\sim Ueq, Uanis(C59) \\sim Ueq: with sigma of 0.01 and
sigma for terminal atoms of 0.01
Uanis(C29) \\sim Ueq: with sigma of 0.005 and sigma for terminal atoms of 0.005
4.a Secondary CH2 refined with riding coordinates:
 C26(H26A,H26B), C28(H28A,H28B), C30(H30A,H30B), C32(H32A,H32B), C58(H58A,
 H58B), C60(H60A,H60B), C68(H68A,H68B), C9(H9A,H9B), C37(H37A,H37B), C19(H19A,
 H19B), C41(H41A,H41B), C29(H29A,H29B), C15(H15A,H15B), C61(H61A,H61B),
 C31(H31A,H31B), C63(H63A,H63B)
4.b Aromatic/amide H refined with riding coordinates:
 C1(H1), C6(H6), C8(H8), C10(H10), C12(H12), C16(H16), C18(H18), C20(H20),
 C22(H22), C24(H24), C36(H36), C40(H40), C44(H44), C46(H46), C50(H50), C52(H52),
  C54(H54), C56(H56), C62(H62), C64(H64), C66(H66), C70(H70), C35(H35),
 C39(H39), C5(H5), C21(H21), C43(H43), C11(H11), C23(H23), C47(H47), C3(H3),
 C49(H49), C51(H51), C13(H13), C53(H53), C27(H27), C55(H55), C7(H7), C57(H57),
 C59(H59), C65(H65), C33(H33), C67(H67), C17(H17), C69(H69)
4.c Fitted hexagon refined as free rotating group:
 C8(C10,C12,C14,C16,C18), C47(C3,C49,C25,C51,C13)
;
_olex2_submission_special_instructions 'No special instructions were received'

loop_
_space_group_symop_operation_xyz
'x, y, z'
'-x, y+1/2, -z'

loop_
_atom_site_label
_atom_site_type_symbol
_atom_site_fract_x
_atom_site_fract_y
_atom_site_fract_z
_atom_site_U_iso_or_equiv
_atom_site_adp_type
_atom_site_occupancy
_atom_site_site_symmetry_order
_atom_site_calc_flag
_atom_site_refinement_flags_posn
_atom_site_refinement_flags_adp
_atom_site_refinement_flags_occupancy
_atom_site_disorder_assembly
_atom_site_disorder_group
Pr1 Pr -0.28853(2) -0.37943(2) -0.68689(2) 0.02604(9) Uani 1 1 d . . . . .
Si2 Si -0.54681(13) -0.45442(10) -0.71968(13) 0.0293(3) Uani 1 1 d . . . . .
Si3 Si -0.13845(14) -0.47556(10) -0.42969(13) 0.0286(3) Uani 1 1 d . . . . .
O3 O -0.1948(4) -0.4264(3) -0.5325(3) 0.0334(10) Uani 1 1 d . . . . .
O2 O -0.4406(3) -0.4197(3) -0.7092(4) 0.0364(10) Uani 1 1 d . . . . .
C1 C -0.4889(6) -0.3924(5) -0.4236(5) 0.0458(19) Uani 1 1 d . . . . .
H1 H -0.431463 -0.376541 -0.364893 0.055 Uiso 1 1 calc R U . . .
C4 C -0.5619(5) -0.4350(4) -0.5991(5) 0.0298(12) Uani 1 1 d . . . . .
C6 C -0.5824(7) -0.3969(4) -0.4220(5) 0.046(2) Uani 1 1 d . . . . .
H6 H -0.589322 -0.383116 -0.362343 0.056 Uiso 1 1 calc R U . . .
C8 C -0.5757(4) -0.7349(2) -0.7953(5) 0.053(2) Uani 1 1 d G . . . .
H8 H -0.580905 -0.791941 -0.810150 0.063 Uiso 1 1 calc R U . . .
C10 C -0.6528(4) -0.6950(3) -0.7817(5) 0.059(2) Uani 1 1 d G . . . .
H10 H -0.710757 -0.724686 -0.787241 0.071 Uiso 1 1 calc R U . . .
C12 C -0.6452(3) -0.6116(3) -0.7600(4) 0.0477(19) Uani 1 1 d G . . . .
H12 H -0.697921 -0.584280 -0.750658 0.057 Uiso 1 1 calc R U . . .
C14 C -0.5604(4) -0.5681(2) -0.7518(4) 0.0363(14) Uani 1 1 d G . . . .
C16 C -0.4833(3) -0.6081(3) -0.7654(4) 0.0461(18) Uani 1 1 d G . . . .
H16 H -0.425379 -0.578381 -0.759891 0.055 Uiso 1 1 calc R U . . .
C18 C -0.4909(4) -0.6915(3) -0.7872(4) 0.053(2) Uani 1 1 d G . . . .
H18 H -0.438214 -0.718787 -0.796474 0.064 Uiso 1 1 calc R U . . .
C20 C -0.6551(6) -0.4400(4) -0.5949(6) 0.0402(15) Uani 1 1 d . . . . .
H20 H -0.712716 -0.456275 -0.653198 0.048 Uiso 1 1 calc R U . . .
C22 C -0.4792(6) -0.4111(4) -0.5120(5) 0.0367(14) Uani 1 1 d . . . . .
H22 H -0.414804 -0.407544 -0.512618 0.044 Uiso 1 1 calc R U . . .
C24 C -0.6655(6) -0.4213(5) -0.5063(6) 0.0439(17) Uani 1 1 d . . . . .
H24 H -0.729396 -0.425505 -0.504602 0.053 Uiso 1 1 calc R U . . .
O5 O -0.1329(4) -0.2995(3) -0.6748(4) 0.0366(10) Uani 1 1 d . U . . .
C26 C -0.0183(12) -0.2445(10) -0.5422(11) 0.104(5) Uani 1 1 d . U . . .
H26A H -0.042773 -0.260704 -0.491401 0.124 Uiso 1 1 calc R U . . .
H26B H 0.027433 -0.196914 -0.515469 0.124 Uiso 1 1 calc R U . . .
C28 C 0.0380(7) -0.3147(5) -0.5610(7) 0.057(2) Uani 1 1 d . . . . .
H28A H 0.054633 -0.357501 -0.508518 0.069 Uiso 1 1 calc R U . . .
H28B H 0.100823 -0.295850 -0.564294 0.069 Uiso 1 1 calc R U . . .
C30 C -0.1010(9) -0.2221(6) -0.6327(9) 0.075(3) Uani 1 1 d . . . . .
H30A H -0.153866 -0.193338 -0.619848 0.089 Uiso 1 1 calc R U . . .
H30B H -0.079764 -0.187491 -0.675707 0.089 Uiso 1 1 calc R U . . .
C32 C -0.0382(8) -0.3458(6) -0.6629(8) 0.076(3) Uani 1 1 d . U . . .
H32A H -0.017670 -0.331772 -0.717144 0.091 Uiso 1 1 calc R U . . .
H32B H -0.047708 -0.405915 -0.662113 0.091 Uiso 1 1 calc R U . . .
Si1 Si -0.23162(14) -0.53697(10) -0.84600(12) 0.0280(3) Uani 1 1 d . . . . .
O1 O -0.2571(4) -0.4674(3) -0.7830(4) 0.0386(11) Uani 1 1 d . . . . .
O4 O -0.3175(4) -0.2496(3) -0.6025(5) 0.0502(14) Uani 1 1 d . . . . .
O6 O -0.3710(5) -0.2813(4) -0.8360(5) 0.0658(18) Uani 1 1 d . . . . .
C34 C -0.6549(5) -0.4012(3) -0.8226(5) 0.0297(14) Uani 1 1 d . . . . .
C36 C -0.2277(5) -0.6458(4) -0.6933(5) 0.0335(13) Uani 1 1 d . . . . .
H36 H -0.224280 -0.596501 -0.657483 0.040 Uiso 1 1 calc R U . . .
C38 C -0.2095(6) -0.5729(4) -0.4318(5) 0.0322(14) Uani 1 1 d . . . . .
C40 C -0.3084(6) -0.5836(4) -0.5013(6) 0.0351(15) Uani 1 1 d . . . . .
H40 H -0.338960 -0.542290 -0.550619 0.042 Uiso 1 1 calc R U . . .
C42 C -0.2334(5) -0.6412(4) -0.7910(4) 0.0278(12) Uani 1 1 d . . . . .
C44 C -0.7052(6) -0.4357(5) -0.9196(5) 0.0426(17) Uani 1 1 d . . . . .
H44 H -0.684011 -0.487386 -0.933686 0.051 Uiso 1 1 calc R U . . .
C46 C -0.2387(6) -0.7146(4) -0.8409(5) 0.0371(15) Uani 1 1 d . . . . .
H46 H -0.243573 -0.713396 -0.907526 0.044 Uiso 1 1 calc R U . . .
C48 C -0.3233(6) -0.5317(4) -0.9827(5) 0.0421(17) Uani 1 1 d . . . . .
C50 C -0.7849(7) -0.3951(6) -0.9944(5) 0.058(3) Uani 1 1 d . . . . .
H50 H -0.817783 -0.418977 -1.059303 0.070 Uiso 1 1 calc R U . . .
C52 C -0.6883(6) -0.3255(5) -0.8067(6) 0.0412(16) Uani 1 1 d . . . . .
H52 H -0.655494 -0.300096 -0.742603 0.049 Uiso 1 1 calc R U . . .
C54 C -0.2372(7) -0.7898(4) -0.7957(6) 0.0452(18) Uani 1 1 d . . . . .
H54 H -0.239316 -0.839375 -0.830550 0.054 Uiso 1 1 calc R U . . .
C56 C -0.3646(7) -0.6520(4) -0.5018(6) 0.0429(17) Uani 1 1 d . . . . .
H56 H -0.432011 -0.657775 -0.551231 0.052 Uiso 1 1 calc R U . . .
C58 C -0.3505(15) -0.1845(10) -0.4779(11) 0.114(5) Uani 1 1 d . U . . .
H58A H -0.384823 -0.218922 -0.446234 0.137 Uiso 1 1 calc R U . . .
H58B H -0.316808 -0.138625 -0.431616 0.137 Uiso 1 1 calc R U . . .
C60 C -0.2716(8) -0.2361(5) -0.4952(7) 0.057(2) Uani 1 1 d . . . . .
H60A H -0.207187 -0.205901 -0.473994 0.068 Uiso 1 1 calc R U . . .
H60B H -0.259019 -0.288663 -0.458116 0.068 Uiso 1 1 calc R U . . .
C62 C -0.8169(7) -0.3203(7) -0.9751(7) 0.066(3) Uani 1 1 d . . . . .
H62 H -0.872136 -0.292845 -1.026161 0.079 Uiso 1 1 calc R U . . .
C64 C -0.1660(7) -0.6350(4) -0.3600(5) 0.0438(17) Uani 1 1 d . . . . .
H64 H -0.097978 -0.630561 -0.311610 0.053 Uiso 1 1 calc R U . . .
C66 C -0.3018(8) -0.5685(7) -1.0587(6) 0.062(2) Uani 1 1 d . . . . .
H66 H -0.240110 -0.597413 -1.039756 0.074 Uiso 1 1 calc R U . . .
C68 C -0.3912(9) -0.1705(8) -0.9407(9) 0.086(4) Uani 1 1 d . . . . .
H68A H -0.384634 -0.167701 -1.004991 0.103 Uiso 1 1 calc R U . . .
H68B H -0.381380 -0.114770 -0.911162 0.103 Uiso 1 1 calc R U . . .
C70 C -0.7682(7) -0.2859(6) -0.8817(8) 0.061(2) Uani 1 1 d . . . . .
H70 H -0.789613 -0.234076 -0.868392 0.074 Uiso 1 1 calc R U . . .
C35 C -0.4111(8) -0.4881(5) -1.0125(7) 0.064(3) Uani 1 1 d . . . . .
H35 H -0.428860 -0.462590 -0.964098 0.077 Uiso 1 1 calc R U . . .
C9 C -0.4124(7) -0.2021(6) -0.6505(9) 0.071(3) Uani 1 1 d . . . . .
H9A H -0.470734 -0.239471 -0.681934 0.085 Uiso 1 1 calc R U . . .
H9B H -0.409889 -0.165163 -0.702933 0.085 Uiso 1 1 calc R U . . .
C37 C -0.4207(11) -0.1538(10) -0.5681(12) 0.104(5) Uani 1 1 d . . . . .
H37A H -0.407192 -0.095102 -0.574622 0.125 Uiso 1 1 calc R U . . .
H37B H -0.489379 -0.158982 -0.571575 0.125 Uiso 1 1 calc R U . . .
C19 C -0.4761(8) -0.2812(6) -0.9084(9) 0.075(3) Uani 1 1 d . . . . .
H19A H -0.489316 -0.326229 -0.957676 0.090 Uiso 1 1 calc R U . . .
H19B H -0.520887 -0.288129 -0.873981 0.090 Uiso 1 1 calc R U . . .
C39 C -0.4756(10) -0.4813(6) -1.1175(10) 0.090(4) Uani 1 1 d . U . . .
H39 H -0.535693 -0.449883 -1.138647 0.108 Uiso 1 1 calc R U . . .
C5 C -0.3672(11) -0.5640(8) -1.1592(7) 0.087(4) Uani 1 1 d . . . . .
H5 H -0.352243 -0.592252 -1.207821 0.104 Uiso 1 1 calc R U . . .
C41 C -0.4926(10) -0.2032(10) -0.9575(10) 0.102(4) Uani 1 1 d . U . . .
H41A H -0.526380 -0.165331 -0.928868 0.122 Uiso 1 1 calc R U . . .
H41B H -0.535588 -0.209394 -1.030415 0.122 Uiso 1 1 calc R U . . .
C21 C -0.3210(8) -0.7120(5) -0.4289(6) 0.051(2) Uani 1 1 d . . . . .
H21 H -0.358956 -0.758657 -0.426804 0.061 Uiso 1 1 calc R U . . .
C43 C -0.2234(8) -0.7033(5) -0.3604(6) 0.056(2) Uani 1 1 d . . . . .
H43 H -0.193595 -0.745052 -0.311462 0.067 Uiso 1 1 calc R U . . .
C11 C -0.2269(6) -0.7203(5) -0.6477(6) 0.0398(17) Uani 1 1 d . . . . .
H11 H -0.222597 -0.721977 -0.581326 0.048 Uiso 1 1 calc R U . . .
C45 C -0.1036(5) -0.5205(4) -0.8421(4) 0.0324(14) Uani 1 1 d . . . . .
C23 C -0.0187(5) -0.5658(5) -0.7805(5) 0.0375(15) Uani 1 1 d . . . . .
H23 H -0.026604 -0.610269 -0.742598 0.045 Uiso 1 1 calc R U . . .
C47 C 0.1917(3) -0.5334(4) -0.3854(4) 0.060(3) Uani 1 1 d G . . . .
H47 H 0.258316 -0.544443 -0.377649 0.073 Uiso 1 1 calc R U . . .
C3 C 0.1114(4) -0.5387(4) -0.4799(3) 0.059(2) Uani 1 1 d G . . . .
H3 H 0.123080 -0.553290 -0.536742 0.071 Uiso 1 1 calc R U . . .
C49 C 0.0140(3) -0.5226(3) -0.4913(3) 0.0447(18) Uani 1 1 d G . . . .
H49 H -0.040944 -0.526188 -0.555874 0.054 Uiso 1 1 calc R U . . .
C25 C -0.0031(3) -0.5012(3) -0.4081(3) 0.0340(14) Uani 1 1 d G . . . .
C51 C 0.0772(3) -0.4960(3) -0.3136(3) 0.0381(15) Uani 1 1 d G . . . .
H51 H 0.065499 -0.481392 -0.256820 0.046 Uiso 1 1 calc R U . . .
C13 C 0.1746(3) -0.5121(4) -0.3023(3) 0.0472(18) Uani 1 1 d G . . . .
H13 H 0.229525 -0.508494 -0.237686 0.057 Uiso 1 1 calc R U . . .
C53 C -0.0888(6) -0.4550(5) -0.8971(5) 0.0455(18) Uani 1 1 d . . . . .
H53 H -0.144968 -0.423631 -0.940939 0.055 Uiso 1 1 calc R U . . .
C27 C -0.2326(6) -0.7920(4) -0.6996(6) 0.0422(17) Uani 1 1 d . . . . .
H27 H -0.233242 -0.843342 -0.669190 0.051 Uiso 1 1 calc R U . . .
C55 C 0.0899(7) -0.4839(7) -0.8274(6) 0.064(3) Uani 1 1 d . . . . .
H55 H 0.154897 -0.472412 -0.824006 0.077 Uiso 1 1 calc R U . . .
C7 C 0.0770(7) -0.5476(6) -0.7731(6) 0.057(2) Uani 1 1 d . . . . .
H7 H 0.133335 -0.579341 -0.730389 0.068 Uiso 1 1 calc R U . . .
C57 C 0.0073(7) -0.4358(7) -0.8879(6) 0.066(3) Uani 1 1 d . . . . .
H57 H 0.016821 -0.389922 -0.922786 0.079 Uiso 1 1 calc R U . . .
C29 C -0.3205(12) -0.2249(10) -0.8744(12) 0.110(5) Uani 1 1 d . U . . .
H29A H -0.268525 -0.194076 -0.818152 0.132 Uiso 1 1 calc R U . . .
H29B H -0.286805 -0.255356 -0.909861 0.132 Uiso 1 1 calc R U . . .
C59 C -0.4521(11) -0.5195(7) -1.1882(9) 0.084(4) Uani 1 1 d . U . . .
H59 H -0.495853 -0.514449 -1.257664 0.101 Uiso 1 1 calc R U . . .
O7 O -1.0026(6) -0.2058(4) -0.9264(6) 0.077(2) Uani 1 1 d . . . . .
C15 C -1.0389(7) -0.0653(5) -0.9196(7) 0.053(2) Uani 1 1 d . . . . .
H15A H -1.010125 -0.048128 -0.848235 0.064 Uiso 1 1 calc R U . . .
H15B H -1.052706 -0.015963 -0.962786 0.064 Uiso 1 1 calc R U . . .
C61 C -1.0968(7) -0.2008(5) -0.9281(8) 0.056(2) Uani 1 1 d . . . . .
H61A H -1.094166 -0.219877 -0.862967 0.068 Uiso 1 1 calc R U . . .
H61B H -1.143968 -0.236723 -0.981797 0.068 Uiso 1 1 calc R U . . .
C31 C -0.9688(8) -0.1238(5) -0.9393(7) 0.055(2) Uani 1 1 d . . . . .
H31A H -0.974157 -0.116634 -1.008359 0.066 Uiso 1 1 calc R U . . .
H31B H -0.897962 -0.114470 -0.890733 0.066 Uiso 1 1 calc R U . . .
C63 C -1.1332(8) -0.1159(6) -0.9464(8) 0.066(2) Uani 1 1 d . . . . .
H63A H -1.167480 -0.101114 -0.903265 0.079 Uiso 1 1 calc R U . . .
H63B H -1.180655 -0.107865 -1.017716 0.079 Uiso 1 1 calc R U . . .
C2 C -0.1291(6) -0.4143(4) -0.3167(5) 0.0335(14) Uani 1 1 d . . . . .
C65 C -0.1780(7) -0.3889(7) -0.1807(5) 0.058(2) Uani 1 1 d . . . . .
H65 H -0.216104 -0.404033 -0.144686 0.069 Uiso 1 1 calc R U . . .
C33 C -0.0679(7) -0.3447(4) -0.2856(6) 0.0462(18) Uani 1 1 d . . . . .
H33 H -0.030447 -0.328787 -0.321963 0.055 Uiso 1 1 calc R U . . .
C67 C -0.1853(6) -0.4354(5) -0.2638(5) 0.0410(16) Uani 1 1 d . . . . .
H67 H -0.228919 -0.481627 -0.284262 0.049 Uiso 1 1 calc R U . . .
C17 C -0.0599(8) -0.2984(5) -0.2043(6) 0.058(2) Uani 1 1 d . . . . .
H17 H -0.017293 -0.251564 -0.184323 0.069 Uiso 1 1 calc R U . . .
C69 C -0.1166(9) -0.3221(6) -0.1512(6) 0.073(3) Uani 1 1 d . . . . .
H69 H -0.111824 -0.291236 -0.094515 0.087 Uiso 1 1 calc R U . . .

loop_
_atom_site_aniso_label
_atom_site_aniso_U_11
_atom_site_aniso_U_22
_atom_site_aniso_U_33
_atom_site_aniso_U_23
_atom_site_aniso_U_13
_atom_site_aniso_U_12
Pr1 0.02082(14) 0.01916(12) 0.03679(15) 0.00024(16) 0.01090(11) 0.00045(16)
Si2 0.0208(9) 0.0267(8) 0.0398(9) -0.0033(7) 0.0123(7) -0.0008(6)
Si3 0.0325(10) 0.0217(7) 0.0336(8) 0.0014(6) 0.0160(8) -0.0010(6)
O3 0.035(3) 0.025(2) 0.038(2) 0.0038(18) 0.013(2) -0.0029(18)
O2 0.019(2) 0.035(2) 0.054(3) -0.007(2) 0.015(2) -0.0052(19)
C1 0.043(4) 0.043(5) 0.041(3) -0.002(3) 0.007(3) 0.004(3)
C4 0.028(3) 0.025(3) 0.037(3) 0.003(2) 0.014(3) 0.002(2)
C6 0.055(5) 0.046(6) 0.040(3) 0.010(3) 0.022(3) 0.008(3)
C8 0.069(7) 0.030(4) 0.049(5) -0.004(3) 0.014(5) 0.009(4)
C10 0.079(7) 0.031(4) 0.077(6) -0.006(4) 0.042(6) -0.015(4)
C12 0.052(5) 0.029(3) 0.073(5) -0.001(3) 0.037(5) -0.001(3)
C14 0.036(4) 0.027(3) 0.043(3) 0.000(3) 0.015(3) 0.003(3)
C16 0.034(4) 0.041(4) 0.051(4) -0.018(3) 0.006(3) 0.001(3)
C18 0.045(5) 0.047(4) 0.054(4) -0.017(4) 0.007(4) 0.009(4)
C20 0.034(4) 0.040(4) 0.049(4) 0.001(3) 0.019(3) -0.005(3)
C22 0.033(4) 0.034(3) 0.039(3) 0.004(3) 0.011(3) 0.002(3)
C24 0.044(5) 0.042(4) 0.057(4) 0.004(3) 0.032(4) 0.003(3)
O5 0.027(3) 0.026(2) 0.056(3) 0.0026(19) 0.016(2) -0.0065(18)
C26 0.095(9) 0.124(9) 0.103(8) 0.024(7) 0.053(7) 0.053(7)
C28 0.050(6) 0.037(4) 0.062(5) -0.018(4) 0.001(4) 0.001(4)
C30 0.062(7) 0.049(5) 0.109(8) -0.012(5) 0.032(7) -0.008(5)
C32 0.070(7) 0.046(5) 0.072(6) -0.008(4) -0.008(5) 0.006(4)
Si1 0.0266(9) 0.0311(8) 0.0265(7) -0.0012(6) 0.0115(7) -0.0035(7)
O1 0.045(3) 0.036(2) 0.044(3) -0.007(2) 0.027(2) -0.003(2)
O4 0.039(3) 0.033(3) 0.074(4) -0.015(2) 0.019(3) 0.002(2)
O6 0.034(3) 0.053(3) 0.092(5) 0.035(3) 0.009(3) 0.004(3)
C34 0.022(3) 0.032(4) 0.038(3) 0.008(2) 0.016(3) -0.001(2)
C36 0.025(3) 0.038(3) 0.036(3) 0.000(3) 0.011(3) 0.001(3)
C38 0.043(4) 0.025(3) 0.036(3) -0.004(2) 0.024(3) -0.004(3)
C40 0.037(4) 0.027(3) 0.049(4) -0.003(3) 0.026(3) 0.000(3)
C42 0.019(3) 0.033(3) 0.031(3) 0.000(2) 0.010(3) -0.001(2)
C44 0.044(5) 0.045(4) 0.040(3) 0.001(3) 0.018(3) -0.017(3)
C46 0.047(4) 0.036(3) 0.036(3) -0.001(3) 0.025(3) 0.001(3)
C48 0.044(5) 0.036(4) 0.033(3) 0.006(3) 0.003(3) -0.011(3)
C50 0.047(5) 0.080(8) 0.036(3) 0.022(4) 0.007(3) -0.025(4)
C52 0.032(4) 0.046(4) 0.048(4) 0.006(3) 0.019(3) 0.006(3)
C54 0.058(5) 0.034(4) 0.055(4) -0.002(3) 0.035(4) 0.004(3)
C56 0.051(5) 0.039(4) 0.048(4) -0.007(3) 0.029(4) -0.016(3)
C58 0.159(12) 0.104(9) 0.097(8) 0.003(7) 0.071(8) 0.056(8)
C60 0.059(6) 0.040(4) 0.070(5) -0.016(4) 0.026(5) -0.005(4)
C62 0.038(5) 0.080(7) 0.065(6) 0.047(5) 0.007(4) 0.000(4)
C64 0.061(5) 0.033(3) 0.037(3) 0.001(3) 0.020(4) -0.009(3)
C66 0.063(6) 0.085(7) 0.031(4) -0.001(4) 0.014(4) -0.020(5)
C68 0.071(8) 0.098(9) 0.073(7) 0.044(6) 0.015(6) 0.000(6)
C70 0.050(6) 0.055(5) 0.081(6) 0.030(5) 0.030(5) 0.023(4)
C35 0.057(6) 0.031(4) 0.067(5) -0.006(4) -0.011(4) 0.006(4)
C9 0.039(5) 0.044(5) 0.119(8) -0.024(5) 0.022(5) 0.011(4)
C37 0.074(9) 0.108(10) 0.146(13) -0.038(9) 0.061(10) 0.016(8)
C19 0.047(6) 0.044(5) 0.092(7) 0.000(5) -0.012(5) 0.002(4)
C39 0.083(8) 0.038(4) 0.101(7) 0.011(5) -0.007(6) 0.007(5)
C5 0.105(11) 0.100(9) 0.031(4) 0.000(5) 0.007(5) -0.038(8)
C41 0.072(8) 0.131(9) 0.098(8) 0.056(7) 0.033(6) 0.006(7)
C21 0.081(7) 0.033(4) 0.047(4) -0.009(3) 0.036(5) -0.023(4)
C43 0.091(8) 0.033(4) 0.048(4) 0.002(3) 0.033(5) -0.016(4)
C11 0.040(5) 0.044(4) 0.039(4) 0.004(3) 0.020(4) 0.004(3)
C45 0.037(4) 0.038(3) 0.025(3) -0.006(2) 0.016(3) -0.011(3)
C23 0.032(4) 0.048(4) 0.037(3) 0.001(3) 0.019(3) -0.005(3)
C47 0.054(6) 0.070(6) 0.074(6) 0.010(5) 0.043(6) 0.018(5)
C3 0.062(6) 0.075(6) 0.052(5) 0.003(4) 0.036(5) 0.013(5)
C49 0.047(5) 0.043(4) 0.052(4) -0.001(3) 0.029(4) 0.003(3)
C25 0.037(4) 0.032(3) 0.035(3) 0.008(3) 0.018(3) 0.005(3)
C51 0.038(4) 0.042(4) 0.038(3) 0.009(3) 0.020(3) 0.006(3)
C13 0.037(5) 0.054(4) 0.047(4) 0.011(3) 0.014(4) 0.009(4)
C53 0.046(5) 0.052(4) 0.036(3) 0.007(3) 0.016(3) -0.014(4)
C27 0.048(5) 0.037(4) 0.049(4) 0.015(3) 0.029(4) 0.011(3)
C55 0.038(5) 0.106(8) 0.049(4) 0.012(5) 0.019(4) -0.025(5)
C7 0.034(5) 0.092(7) 0.047(4) 0.010(4) 0.020(4) -0.006(4)
C57 0.049(6) 0.101(7) 0.046(4) 0.016(5) 0.019(4) -0.032(5)
C29 0.098(7) 0.108(7) 0.117(7) 0.041(5) 0.040(5) -0.014(5)
C59 0.096(9) 0.057(6) 0.057(5) 0.012(5) -0.009(6) -0.020(6)
O7 0.073(5) 0.046(4) 0.117(6) -0.010(4) 0.046(5) 0.005(3)
C15 0.065(6) 0.043(4) 0.060(5) -0.001(4) 0.034(5) 0.012(4)
C61 0.055(6) 0.044(4) 0.080(6) -0.001(4) 0.039(5) 0.006(4)
C31 0.068(6) 0.045(4) 0.067(5) 0.005(4) 0.041(5) 0.012(4)
C63 0.059(6) 0.053(5) 0.084(7) -0.002(5) 0.028(6) 0.013(4)
C2 0.036(4) 0.026(3) 0.034(3) 0.001(3) 0.011(3) 0.005(3)
C65 0.069(6) 0.062(6) 0.043(3) -0.003(4) 0.025(4) 0.022(5)
C33 0.047(5) 0.030(3) 0.048(4) 0.002(3) 0.006(4) 0.001(3)
C67 0.043(4) 0.039(4) 0.043(4) -0.002(3) 0.021(3) 0.012(3)
C17 0.072(7) 0.031(4) 0.043(4) -0.008(3) -0.002(4) 0.003(4)
C69 0.093(8) 0.054(5) 0.040(4) -0.015(4) -0.001(5) 0.033(5)

loop_
_atom_type_symbol
_atom_type_description
_atom_type_scat_dispersion_real
_atom_type_scat_dispersion_imag
_atom_type_scat_source
C C 0.0033 0.0016 'International Tables Vol C Tables 4.2.6.8 and 6.1.1.4'
H H 0.0000 0.0000 'International Tables Vol C Tables 4.2.6.8 and 6.1.1.4'
O O 0.0106 0.0060 'International Tables Vol C Tables 4.2.6.8 and 6.1.1.4'
Pr Pr -0.2180 2.8214 'International Tables Vol C Tables 4.2.6.8 and 6.1.1.4'
Si Si 0.0817 0.0704 'International Tables Vol C Tables 4.2.6.8 and 6.1.1.4'

loop_
_geom_angle_atom_site_label_1
_geom_angle_atom_site_label_2
_geom_angle_atom_site_label_3
_geom_angle
_geom_angle_site_symmetry_1
_geom_angle_site_symmetry_3
_geom_angle_publ_flag
O3 Pr1 O5 87.55(16) . . ?
O3 Pr1 O4 87.11(18) . . ?
O3 Pr1 O6 161.2(2) . . ?
O2 Pr1 O3 101.37(18) . . ?
O2 Pr1 O5 166.29(16) . . ?
O2 Pr1 O4 87.36(17) . . ?
O2 Pr1 O6 88.73(19) . . ?
O5 Pr1 O4 82.67(16) . . ?
O1 Pr1 O3 102.85(18) . . ?
O1 Pr1 O2 100.58(18) . . ?
O1 Pr1 O5 87.36(16) . . ?
O1 Pr1 O4 165.62(18) . . ?
O1 Pr1 O6 90.6(2) . . ?
O6 Pr1 O5 79.96(18) . . ?
O6 Pr1 O4 77.5(2) . . ?
O2 Si2 C4 110.1(3) . . ?
O2 Si2 C14 111.3(2) . . ?
O2 Si2 C34 111.6(3) . . ?
C4 Si2 C14 110.6(2) . . ?
C34 Si2 C4 106.3(3) . . ?
C34 Si2 C14 106.7(3) . . ?
O3 Si3 C38 110.2(3) . . ?
O3 Si3 C25 110.5(2) . . ?
O3 Si3 C2 112.4(3) . . ?
C38 Si3 C25 110.1(3) . . ?
C2 Si3 C38 107.0(3) . . ?
C2 Si3 C25 106.6(3) . . ?
Si3 O3 Pr1 169.4(3) . . ?
Si2 O2 Pr1 175.7(3) . . ?
C6 C1 H1 120.1 . . ?
C6 C1 C22 119.7(7) . . ?
C22 C1 H1 120.1 . . ?
C20 C4 Si2 122.2(5) . . ?
C22 C4 Si2 120.2(5) . . ?
C22 C4 C20 117.5(6) . . ?
C1 C6 H6 119.8 . . ?
C24 C6 C1 120.3(6) . . ?
C24 C6 H6 119.8 . . ?
C10 C8 H8 120.0 . . ?
C10 C8 C18 120.0 . . ?
C18 C8 H8 120.0 . . ?
C8 C10 H10 120.0 . . ?
C8 C10 C12 120.0 . . ?
C12 C10 H10 120.0 . . ?
C10 C12 H12 120.0 . . ?
C14 C12 C10 120.0 . . ?
C14 C12 H12 120.0 . . ?
C12 C14 Si2 120.9(3) . . ?
C12 C14 C16 120.0 . . ?
C16 C14 Si2 119.1(3) . . ?
C14 C16 H16 120.0 . . ?
C18 C16 C14 120.0 . . ?
C18 C16 H16 120.0 . . ?
C8 C18 H18 120.0 . . ?
C16 C18 C8 120.0 . . ?
C16 C18 H18 120.0 . . ?
C4 C20 H20 119.3 . . ?
C4 C20 C24 121.3(7) . . ?
C24 C20 H20 119.3 . . ?
C1 C22 H22 119.2 . . ?
C4 C22 C1 121.6(7) . . ?
C4 C22 H22 119.2 . . ?
C6 C24 C20 119.6(7) . . ?
C6 C24 H24 120.2 . . ?
C20 C24 H24 120.2 . . ?
C30 O5 Pr1 127.7(6) . . ?
C30 O5 C32 106.2(7) . . ?
C32 O5 Pr1 119.7(5) . . ?
H26A C26 H26B 108.2 . . ?
C28 C26 H26A 109.7 . . ?
C28 C26 H26B 109.7 . . ?
C30 C26 H26A 109.7 . . ?
C30 C26 H26B 109.7 . . ?
C30 C26 C28 109.9(12) . . ?
C26 C28 H28A 111.4 . . ?
C26 C28 H28B 111.4 . . ?
C26 C28 C32 101.7(10) . . ?
H28A C28 H28B 109.3 . . ?
C32 C28 H28A 111.4 . . ?
C32 C28 H28B 111.4 . . ?
O5 C30 C26 100.2(11) . . ?
O5 C30 H30A 111.7 . . ?
O5 C30 H30B 111.7 . . ?
C26 C30 H30A 111.7 . . ?
C26 C30 H30B 111.7 . . ?
H30A C30 H30B 109.5 . . ?
O5 C32 C28 101.6(7) . . ?
O5 C32 H32A 111.5 . . ?
O5 C32 H32B 111.5 . . ?
C28 C32 H32A 111.5 . . ?
C28 C32 H32B 111.5 . . ?
H32A C32 H32B 109.3 . . ?
O1 Si1 C42 110.0(3) . . ?
O1 Si1 C48 110.3(3) . . ?
O1 Si1 C45 110.9(3) . . ?
C48 Si1 C42 111.3(3) . . ?
C45 Si1 C42 108.2(3) . . ?
C45 Si1 C48 106.2(3) . . ?
Si1 O1 Pr1 175.4(3) . . ?
C60 O4 Pr1 123.6(5) . . ?
C60 O4 C9 110.4(7) . . ?
C9 O4 Pr1 120.8(5) . . ?
C19 O6 Pr1 126.5(6) . . ?
C29 O6 Pr1 126.8(7) . . ?
C29 O6 C19 106.0(9) . . ?
C44 C34 Si2 121.9(5) . . ?
C52 C34 Si2 121.0(5) . . ?
C52 C34 C44 117.1(7) . . ?
C42 C36 H36 119.2 . . ?
C11 C36 H36 119.2 . . ?
C11 C36 C42 121.7(6) . . ?
C40 C38 Si3 121.0(5) . . ?
C40 C38 C64 117.5(6) . . ?
C64 C38 Si3 121.4(6) . . ?
C38 C40 H40 118.7 . . ?
C56 C40 C38 122.7(7) . . ?
C56 C40 H40 118.7 . . ?
C36 C42 Si1 118.7(5) . . ?
C46 C42 Si1 124.0(5) . . ?
C46 C42 C36 117.4(6) . . ?
C34 C44 H44 119.6 . . ?
C50 C44 C34 120.8(8) . . ?
C50 C44 H44 119.6 . . ?
C42 C46 H46 119.3 . . ?
C42 C46 C54 121.5(6) . . ?
C54 C46 H46 119.3 . . ?
C66 C48 Si1 121.5(7) . . ?
C35 C48 Si1 120.9(6) . . ?
C35 C48 C66 117.5(8) . . ?
C44 C50 H50 119.8 . . ?
C62 C50 C44 120.4(8) . . ?
C62 C50 H50 119.8 . . ?
C34 C52 H52 119.2 . . ?
C70 C52 C34 121.5(8) . . ?
C70 C52 H52 119.2 . . ?
C46 C54 H54 120.2 . . ?
C27 C54 C46 119.6(7) . . ?
C27 C54 H54 120.2 . . ?
C40 C56 H56 120.5 . . ?
C40 C56 C21 119.0(8) . . ?
C21 C56 H56 120.5 . . ?
H58A C58 H58B 108.1 . . ?
C60 C58 H58A 109.6 . . ?
C60 C58 H58B 109.6 . . ?
C37 C58 H58A 109.6 . . ?
C37 C58 H58B 109.6 . . ?
C37 C58 C60 110.2(10) . . ?
O4 C60 C58 103.2(9) . . ?
O4 C60 H60A 111.1 . . ?
O4 C60 H60B 111.1 . . ?
C58 C60 H60A 111.1 . . ?
C58 C60 H60B 111.1 . . ?
H60A C60 H60B 109.1 . . ?
C50 C62 H62 120.3 . . ?
C70 C62 C50 119.3(8) . . ?
C70 C62 H62 120.3 . . ?
C38 C64 H64 120.3 . . ?
C43 C64 C38 119.5(8) . . ?
C43 C64 H64 120.3 . . ?
C48 C66 H66 118.9 . . ?
C5 C66 C48 122.3(11) . . ?
C5 C66 H66 118.9 . . ?
H68A C68 H68B 108.7 . . ?
C41 C68 H68A 110.5 . . ?
C41 C68 H68B 110.5 . . ?
C29 C68 H68A 110.5 . . ?
C29 C68 H68B 110.5 . . ?
C29 C68 C41 106.3(10) . . ?
C52 C70 H70 119.5 . . ?
C62 C70 C52 120.9(9) . . ?
C62 C70 H70 119.5 . . ?
C48 C35 H35 120.4 . . ?
C48 C35 C39 119.1(10) . . ?
C39 C35 H35 120.4 . . ?
O4 C9 H9A 110.6 . . ?
O4 C9 H9B 110.6 . . ?
O4 C9 C37 105.8(10) . . ?
H9A C9 H9B 108.7 . . ?
C37 C9 H9A 110.6 . . ?
C37 C9 H9B 110.6 . . ?
C58 C37 C9 107.7(11) . . ?
C58 C37 H37A 110.2 . . ?
C58 C37 H37B 110.2 . . ?
C9 C37 H37A 110.2 . . ?
C9 C37 H37B 110.2 . . ?
H37A C37 H37B 108.5 . . ?
O6 C19 H19A 110.6 . . ?
O6 C19 H19B 110.6 . . ?
H19A C19 H19B 108.7 . . ?
C41 C19 O6 105.6(9) . . ?
C41 C19 H19A 110.6 . . ?
C41 C19 H19B 110.6 . . ?
C35 C39 H39 119.4 . . ?
C59 C39 C35 121.1(11) . . ?
C59 C39 H39 119.4 . . ?
C66 C5 H5 120.1 . . ?
C59 C5 C66 119.9(12) . . ?
C59 C5 H5 120.1 . . ?
C68 C41 H41A 110.4 . . ?
C68 C41 H41B 110.4 . . ?
C19 C41 C68 106.9(11) . . ?
C19 C41 H41A 110.4 . . ?
C19 C41 H41B 110.4 . . ?
H41A C41 H41B 108.6 . . ?
C56 C21 H21 120.3 . . ?
C43 C21 C56 119.4(7) . . ?
C43 C21 H21 120.3 . . ?
C64 C43 H43 119.1 . . ?
C21 C43 C64 121.9(8) . . ?
C21 C43 H43 119.1 . . ?
C36 C11 H11 120.3 . . ?
C27 C11 C36 119.4(6) . . ?
C27 C11 H11 120.3 . . ?
C23 C45 Si1 123.3(5) . . ?
C23 C45 C53 117.4(6) . . ?
C53 C45 Si1 119.2(6) . . ?
C45 C23 H23 119.1 . . ?
C7 C23 C45 121.9(7) . . ?
C7 C23 H23 119.1 . . ?
C3 C47 H47 120.0 . . ?
C3 C47 C13 120.0 . . ?
C13 C47 H47 120.0 . . ?
C47 C3 H3 120.0 . . ?
C47 C3 C49 120.0 . . ?
C49 C3 H3 120.0 . . ?
C3 C49 H49 120.0 . . ?
C25 C49 C3 120.0 . . ?
C25 C49 H49 120.0 . . ?
C49 C25 Si3 117.9(2) . . ?
C51 C25 Si3 122.0(2) . . ?
C51 C25 C49 120.0 . . ?
C25 C51 H51 120.0 . . ?
C25 C51 C13 120.0 . . ?
C13 C51 H51 120.0 . . ?
C47 C13 H13 120.0 . . ?
C51 C13 C47 120.0 . . ?
C51 C13 H13 120.0 . . ?
C45 C53 H53 119.7 . . ?
C57 C53 C45 120.6(8) . . ?
C57 C53 H53 119.7 . . ?
C54 C27 H27 119.8 . . ?
C11 C27 C54 120.4(7) . . ?
C11 C27 H27 119.8 . . ?
C7 C55 H55 120.1 . . ?
C7 C55 C57 119.8(8) . . ?
C57 C55 H55 120.1 . . ?
C23 C7 H7 120.0 . . ?
C55 C7 C23 120.0(9) . . ?
C55 C7 H7 120.0 . . ?
C53 C57 C55 120.3(8) . . ?
C53 C57 H57 119.9 . . ?
C55 C57 H57 119.9 . . ?
O6 C29 H29A 109.9 . . ?
O6 C29 H29B 109.9 . . ?
C68 C29 O6 109.0(12) . . ?
C68 C29 H29A 109.9 . . ?
C68 C29 H29B 109.9 . . ?
H29A C29 H29B 108.3 . . ?
C39 C59 H59 120.0 . . ?
C5 C59 C39 120.0(11) . . ?
C5 C59 H59 120.0 . . ?
C61 O7 C31 109.6(7) . . ?
H15A C15 H15B 109.1 . . ?
C31 C15 H15A 111.2 . . ?
C31 C15 H15B 111.2 . . ?
C63 C15 H15A 111.2 . . ?
C63 C15 H15B 111.2 . . ?
C63 C15 C31 103.1(7) . . ?
O7 C61 H61A 109.6 . . ?
O7 C61 H61B 109.6 . . ?
O7 C61 C63 110.2(8) . . ?
H61A C61 H61B 108.1 . . ?
C63 C61 H61A 109.6 . . ?
C63 C61 H61B 109.6 . . ?
O7 C31 C15 104.8(7) . . ?
O7 C31 H31A 110.8 . . ?
O7 C31 H31B 110.8 . . ?
C15 C31 H31A 110.8 . . ?
C15 C31 H31B 110.8 . . ?
H31A C31 H31B 108.9 . . ?
C15 C63 H63A 110.9 . . ?
C15 C63 H63B 110.9 . . ?
C61 C63 C15 104.3(8) . . ?
C61 C63 H63A 110.9 . . ?
C61 C63 H63B 110.9 . . ?
H63A C63 H63B 108.9 . . ?
C33 C2 Si3 120.9(6) . . ?
C67 C2 Si3 121.2(6) . . ?
C67 C2 C33 117.9(7) . . ?
C67 C65 H65 119.8 . . ?
C69 C65 H65 119.8 . . ?
C69 C65 C67 120.4(8) . . ?
C2 C33 H33 118.8 . . ?
C17 C33 C2 122.5(8) . . ?
C17 C33 H33 118.8 . . ?
C2 C67 C65 120.4(8) . . ?
C2 C67 H67 119.8 . . ?
C65 C67 H67 119.8 . . ?
C33 C17 H17 120.8 . . ?
C33 C17 C69 118.3(8) . . ?
C69 C17 H17 120.8 . . ?
C65 C69 C17 120.6(7) . . ?
C65 C69 H69 119.7 . . ?
C17 C69 H69 119.7 . . ?

loop_
_geom_bond_atom_site_label_1
_geom_bond_atom_site_label_2
_geom_bond_distance
_geom_bond_site_symmetry_2
_geom_bond_publ_flag
Pr1 O3 2.228(4) . ?
Pr1 O2 2.209(4) . ?
Pr1 O5 2.565(4) . ?
Pr1 O1 2.193(4) . ?
Pr1 O4 2.577(5) . ?
Pr1 O6 2.563(6) . ?
Si2 O2 1.601(5) . ?
Si2 C4 1.900(6) . ?
Si2 C14 1.902(3) . ?
Si2 C34 1.875(7) . ?
Si3 O3 1.596(5) . ?
Si3 C38 1.891(6) . ?
Si3 C25 1.916(4) . ?
Si3 C2 1.891(6) . ?
C1 H1 0.9500 . ?
C1 C6 1.381(11) . ?
C1 C22 1.397(9) . ?
C4 C20 1.395(9) . ?
C4 C22 1.393(10) . ?
C6 H6 0.9500 . ?
C6 C24 1.376(11) . ?
C8 H8 0.9500 . ?
C8 C10 1.3900 . ?
C8 C18 1.3900 . ?
C10 H10 0.9500 . ?
C10 C12 1.3900 . ?
C12 H12 0.9500 . ?
C12 C14 1.3900 . ?
C14 C16 1.3900 . ?
C16 H16 0.9500 . ?
C16 C18 1.3900 . ?
C18 H18 0.9500 . ?
C20 H20 0.9500 . ?
C20 C24 1.406(10) . ?
C22 H22 0.9500 . ?
C24 H24 0.9500 . ?
O5 C30 1.395(11) . ?
O5 C32 1.523(12) . ?
C26 H26A 0.9900 . ?
C26 H26B 0.9900 . ?
C26 C28 1.505(15) . ?
C26 C30 1.415(18) . ?
C28 H28A 0.9900 . ?
C28 H28B 0.9900 . ?
C28 C32 1.524(12) . ?
C30 H30A 0.9900 . ?
C30 H30B 0.9900 . ?
C32 H32A 0.9900 . ?
C32 H32B 0.9900 . ?
Si1 O1 1.604(4) . ?
Si1 C42 1.886(6) . ?
Si1 C48 1.885(7) . ?
Si1 C45 1.871(7) . ?
O4 C60 1.443(11) . ?
O4 C9 1.481(11) . ?
O6 C19 1.453(11) . ?
O6 C29 1.436(14) . ?
C34 C44 1.413(10) . ?
C34 C52 1.383(10) . ?
C36 H36 0.9500 . ?
C36 C42 1.403(8) . ?
C36 C11 1.384(10) . ?
C38 C40 1.385(11) . ?
C38 C64 1.404(10) . ?
C40 H40 0.9500 . ?
C40 C56 1.384(9) . ?
C42 C46 1.387(9) . ?
C44 H44 0.9500 . ?
C44 C50 1.386(12) . ?
C46 H46 0.9500 . ?
C46 C54 1.390(10) . ?
C48 C66 1.415(12) . ?
C48 C35 1.368(12) . ?
C50 H50 0.9500 . ?
C50 C62 1.377(15) . ?
C52 H52 0.9500 . ?
C52 C70 1.381(12) . ?
C54 H54 0.9500 . ?
C54 C27 1.383(10) . ?
C56 H56 0.9500 . ?
C56 C21 1.390(12) . ?
C58 H58A 0.9900 . ?
C58 H58B 0.9900 . ?
C58 C60 1.535(16) . ?
C58 C37 1.38(2) . ?
C60 H60A 0.9900 . ?
C60 H60B 0.9900 . ?
C62 H62 0.9500 . ?
C62 C70 1.368(15) . ?
C64 H64 0.9500 . ?
C64 C43 1.394(10) . ?
C66 H66 0.9500 . ?
C66 C5 1.379(13) . ?
C68 H68A 0.9900 . ?
C68 H68B 0.9900 . ?
C68 C41 1.496(18) . ?
C68 C29 1.397(18) . ?
C70 H70 0.9500 . ?
C35 H35 0.9500 . ?
C35 C39 1.430(15) . ?
C9 H9A 0.9900 . ?
C9 H9B 0.9900 . ?
C9 C37 1.490(15) . ?
C37 H37A 0.9900 . ?
C37 H37B 0.9900 . ?
C19 H19A 0.9900 . ?
C19 H19B 0.9900 . ?
C19 C41 1.431(16) . ?
C39 H39 0.9500 . ?
C39 C59 1.374(18) . ?
C5 H5 0.9500 . ?
C5 C59 1.34(2) . ?
C41 H41A 0.9900 . ?
C41 H41B 0.9900 . ?
C21 H21 0.9500 . ?
C21 C43 1.363(14) . ?
C43 H43 0.9500 . ?
C11 H11 0.9500 . ?
C11 C27 1.379(11) . ?
C45 C23 1.399(10) . ?
C45 C53 1.410(9) . ?
C23 H23 0.9500 . ?
C23 C7 1.391(10) . ?
C47 H47 0.9500 . ?
C47 C3 1.3900 . ?
C47 C13 1.3900 . ?
C3 H3 0.9500 . ?
C3 C49 1.3900 . ?
C49 H49 0.9500 . ?
C49 C25 1.3900 . ?
C25 C51 1.3900 . ?
C51 H51 0.9500 . ?
C51 C13 1.3900 . ?
C13 H13 0.9500 . ?
C53 H53 0.9500 . ?
C53 C57 1.391(12) . ?
C27 H27 0.9500 . ?
C55 H55 0.9500 . ?
C55 C7 1.371(12) . ?
C55 C57 1.399(15) . ?
C7 H7 0.9500 . ?
C57 H57 0.9500 . ?
C29 H29A 0.9900 . ?
C29 H29B 0.9900 . ?
C59 H59 0.9500 . ?
O7 C61 1.372(11) . ?
O7 C31 1.467(11) . ?
C15 H15A 0.9900 . ?
C15 H15B 0.9900 . ?
C15 C31 1.515(11) . ?
C15 C63 1.511(14) . ?
C61 H61A 0.9900 . ?
C61 H61B 0.9900 . ?
C61 C63 1.466(12) . ?
C31 H31A 0.9900 . ?
C31 H31B 0.9900 . ?
C63 H63A 0.9900 . ?
C63 H63B 0.9900 . ?
C2 C33 1.397(10) . ?
C2 C67 1.393(10) . ?
C65 H65 0.9500 . ?
C65 C67 1.402(10) . ?
C65 C69 1.360(16) . ?
C33 H33 0.9500 . ?
C33 C17 1.373(11) . ?
C67 H67 0.9500 . ?
C17 H17 0.9500 . ?
C17 C69 1.413(16) . ?
C69 H69 0.9500 . ?

loop_
_geom_torsion_atom_site_label_1
_geom_torsion_atom_site_label_2
_geom_torsion_atom_site_label_3
_geom_torsion_atom_site_label_4
_geom_torsion
_geom_torsion_site_symmetry_1
_geom_torsion_site_symmetry_2
_geom_torsion_site_symmetry_3
_geom_torsion_site_symmetry_4
_geom_torsion_publ_flag
Pr1 O5 C30 C26 105.5(9) . . . . ?
Pr1 O5 C32 C28 -117.8(6) . . . . ?
Pr1 O4 C60 C58 -148.6(8) . . . . ?
Pr1 O4 C9 C37 158.9(8) . . . . ?
Pr1 O6 C19 C41 163.6(8) . . . . ?
Pr1 O6 C29 C68 -167.1(9) . . . . ?
Si2 C4 C20 C24 -176.7(5) . . . . ?
Si2 C4 C22 C1 176.7(6) . . . . ?
Si2 C14 C16 C18 178.8(4) . . . . ?
Si2 C34 C44 C50 -180.0(5) . . . . ?
Si2 C34 C52 C70 -179.7(6) . . . . ?
Si3 C38 C40 C56 -176.4(5) . . . . ?
Si3 C38 C64 C43 175.8(6) . . . . ?
Si3 C25 C51 C13 -177.5(4) . . . . ?
Si3 C2 C33 C17 179.5(7) . . . . ?
Si3 C2 C67 C65 -179.5(6) . . . . ?
O3 Si3 C38 C40 -16.5(6) . . . . ?
O3 Si3 C38 C64 166.9(5) . . . . ?
O3 Si3 C2 C33 -68.5(6) . . . . ?
O3 Si3 C2 C67 109.5(6) . . . . ?
O2 Si2 C4 C20 163.8(5) . . . . ?
O2 Si2 C4 C22 -13.1(6) . . . . ?
O2 Si2 C34 C44 98.2(5) . . . . ?
O2 Si2 C34 C52 -81.1(5) . . . . ?
C1 C6 C24 C20 -1.3(11) . . . . ?
C4 Si2 C34 C44 -141.7(5) . . . . ?
C4 Si2 C34 C52 39.0(6) . . . . ?
C4 C20 C24 C6 0.6(11) . . . . ?
C6 C1 C22 C4 -0.4(11) . . . . ?
C8 C10 C12 C14 0.0 . . . . ?
C10 C8 C18 C16 0.0 . . . . ?
C10 C12 C14 Si2 -178.8(4) . . . . ?
C10 C12 C14 C16 0.0 . . . . ?
C12 C14 C16 C18 0.0 . . . . ?
C14 Si2 C4 C20 -72.7(6) . . . . ?
C14 Si2 C4 C22 110.4(5) . . . . ?
C14 Si2 C34 C44 -23.6(6) . . . . ?
C14 Si2 C34 C52 157.0(5) . . . . ?
C14 C16 C18 C8 0.0 . . . . ?
C18 C8 C10 C12 0.0 . . . . ?
C20 C4 C22 C1 -0.3(10) . . . . ?
C22 C1 C6 C24 1.2(11) . . . . ?
C22 C4 C20 C24 0.2(10) . . . . ?
C26 C28 C32 O5 -11.2(11) . . . . ?
C28 C26 C30 O5 38.6(14) . . . . ?
C30 O5 C32 C28 36.1(10) . . . . ?
C30 C26 C28 C32 -16.1(15) . . . . ?
C32 O5 C30 C26 -45.7(11) . . . . ?
Si1 C42 C46 C54 178.3(6) . . . . ?
Si1 C48 C66 C5 -178.8(8) . . . . ?
Si1 C48 C35 C39 176.1(7) . . . . ?
Si1 C45 C23 C7 -174.6(6) . . . . ?
Si1 C45 C53 C57 173.4(7) . . . . ?
O1 Si1 C42 C36 -17.1(6) . . . . ?
O1 Si1 C42 C46 163.7(6) . . . . ?
O1 Si1 C48 C66 161.3(6) . . . . ?
O1 Si1 C48 C35 -15.1(8) . . . . ?
O1 Si1 C45 C23 102.3(6) . . . . ?
O1 Si1 C45 C53 -72.3(6) . . . . ?
O4 C9 C37 C58 -12.7(17) . . . . ?
O6 C19 C41 C68 19.7(15) . . . . ?
C34 Si2 C4 C20 42.7(6) . . . . ?
C34 Si2 C4 C22 -134.1(5) . . . . ?
C34 C44 C50 C62 -0.3(11) . . . . ?
C34 C52 C70 C62 -0.4(13) . . . . ?
C36 C42 C46 C54 -0.9(11) . . . . ?
C36 C11 C27 C54 1.1(12) . . . . ?
C38 Si3 O3 Pr1 -15.7(16) . . . . ?
C38 Si3 C2 C33 170.4(6) . . . . ?
C38 Si3 C2 C67 -11.7(7) . . . . ?
C38 C40 C56 C21 1.0(10) . . . . ?
C38 C64 C43 C21 0.2(12) . . . . ?
C40 C38 C64 C43 -1.0(10) . . . . ?
C40 C56 C21 C43 -1.7(11) . . . . ?
C42 Si1 C48 C66 -76.4(7) . . . . ?
C42 Si1 C48 C35 107.3(7) . . . . ?
C42 Si1 C45 C23 -18.4(6) . . . . ?
C42 Si1 C45 C53 167.1(5) . . . . ?
C42 C36 C11 C27 -0.4(11) . . . . ?
C42 C46 C54 C27 1.5(12) . . . . ?
C44 C34 C52 C70 1.0(10) . . . . ?
C44 C50 C62 C70 0.9(12) . . . . ?
C46 C54 C27 C11 -1.6(13) . . . . ?
C48 Si1 C42 C36 -139.6(5) . . . . ?
C48 Si1 C42 C46 41.2(7) . . . . ?
C48 Si1 C45 C23 -138.0(6) . . . . ?
C48 Si1 C45 C53 47.5(6) . . . . ?
C48 C66 C5 C59 3.9(16) . . . . ?
C48 C35 C39 C59 1.6(16) . . . . ?
C50 C62 C70 C52 -0.6(13) . . . . ?
C52 C34 C44 C50 -0.7(9) . . . . ?
C56 C21 C43 C64 1.1(12) . . . . ?
C60 O4 C9 C37 3.3(11) . . . . ?
C60 C58 C37 C9 17(2) . . . . ?
C64 C38 C40 C56 0.3(9) . . . . ?
C66 C48 C35 C39 -0.4(13) . . . . ?
C66 C5 C59 C39 -2.6(18) . . . . ?
C35 C48 C66 C5 -2.3(13) . . . . ?
C35 C39 C59 C5 -0.1(18) . . . . ?
C9 O4 C60 C58 6.2(11) . . . . ?
C37 C58 C60 O4 -14.6(17) . . . . ?
C19 O6 C29 C68 22.1(16) . . . . ?
C41 C68 C29 O6 -9.7(18) . . . . ?
C11 C36 C42 Si1 -178.9(6) . . . . ?
C11 C36 C42 C46 0.3(10) . . . . ?
C45 Si1 C42 C36 104.1(5) . . . . ?
C45 Si1 C42 C46 -75.1(6) . . . . ?
C45 Si1 C48 C66 41.2(7) . . . . ?
C45 Si1 C48 C35 -135.2(7) . . . . ?
C45 C23 C7 C55 -0.3(13) . . . . ?
C45 C53 C57 C55 3.1(13) . . . . ?
C23 C45 C53 C57 -1.4(11) . . . . ?
C47 C3 C49 C25 0.0 . . . . ?
C3 C47 C13 C51 0.0 . . . . ?
C3 C49 C25 Si3 177.6(4) . . . . ?
C3 C49 C25 C51 0.0 . . . . ?
C49 C25 C51 C13 0.0 . . . . ?
C25 Si3 O3 Pr1 106.1(15) . . . . ?
C25 Si3 C38 C40 -138.6(5) . . . . ?
C25 Si3 C38 C64 44.8(6) . . . . ?
C25 Si3 C2 C33 52.7(6) . . . . ?
C25 Si3 C2 C67 -129.4(6) . . . . ?
C25 C51 C13 C47 0.0 . . . . ?
C13 C47 C3 C49 0.0 . . . . ?
C53 C45 C23 C7 0.0(10) . . . . ?
C7 C55 C57 C53 -3.3(15) . . . . ?
C57 C55 C7 C23 1.9(14) . . . . ?
C29 O6 C19 C41 -25.6(14) . . . . ?
C29 C68 C41 C19 -6.5(17) . . . . ?
O7 C61 C63 C15 -19.3(11) . . . . ?
C61 O7 C31 C15 15.6(10) . . . . ?
C31 O7 C61 C63 2.3(11) . . . . ?
C31 C15 C63 C61 27.5(10) . . . . ?
C63 C15 C31 O7 -26.3(10) . . . . ?
C2 Si3 O3 Pr1 -135.0(15) . . . . ?
C2 Si3 C38 C40 106.0(5) . . . . ?
C2 Si3 C38 C64 -70.7(6) . . . . ?
C2 C33 C17 C69 -0.5(12) . . . . ?
C33 C2 C67 C65 -1.5(11) . . . . ?
C33 C17 C69 C65 -0.5(13) . . . . ?
C67 C2 C33 C17 1.5(11) . . . . ?
C67 C65 C69 C17 0.4(14) . . . . ?
C69 C65 C67 C2 0.6(13) . . . . ?
